data_7235259
loop_
_publ_author_name
'Xu, Zi-Yue'
'Luo, Yi'
'Zhang, Dan-Wei'
'Wang, Hui'
'Sun, Xing-Wen'
'Li, Zhan-Ting'

_publ_section_title
;
 Iridium complex-linked porous organic polymers for recyclable,
 broad-scope photocatalysis of organic transformations
;
_journal_issue 1
_journal_name_full 'Green Chemistry'
_journal_page_first 136
_journal_page_last 143
_journal_paper_doi 10.1039/C9GC03688A
_journal_volume 22
_journal_year 2020
_chemical_formula_sum 'C64 H56 F6 Ir N4 P'
_chemical_formula_weight 1218.29
_space_group_crystal_system triclinic
_space_group_IT_number 2
_space_group_name_Hall '-P 1'
_space_group_name_H-M_alt 'P -1'
_atom_sites_solution_hydrogens geom
_audit_creation_method SHELXL-2014/7
_audit_update_record
;
2019-10-24 deposited with the CCDC.	2019-11-22 downloaded from the CCDC.
;
_cell_angle_alpha 78.0790(10)
_cell_angle_beta 89.769(2)
_cell_angle_gamma 77.466(2)
_cell_formula_units_Z 2
_cell_length_a 12.1698(5)
_cell_length_b 14.9926(6)
_cell_length_c 16.2329(7)
_cell_measurement_reflns_used 9508
_cell_measurement_temperature 173(2)
_cell_measurement_theta_max 69.38
_cell_measurement_theta_min 3.98
_cell_volume 2826.3(2)
_computing_cell_refinement 'Bruker SAINT'
_computing_data_collection 'Bruker APEX2'
_computing_data_reduction 'Bruker SAINT'
_computing_molecular_graphics 'Bruker SHELXTL'
_computing_publication_material 'Bruker SHELXTL'
_computing_structure_refinement 'SHELXL-2014/7 (Sheldrick, 2014)'
_computing_structure_solution 'SHELXS-97 (Sheldrick 2008)'
_diffrn_ambient_temperature 173(2)
_diffrn_measured_fraction_theta_full 1.000
_diffrn_measured_fraction_theta_max 1.000
_diffrn_measurement_device_type 'Bruker APEX-II CCD'
_diffrn_measurement_method '\f and \w scans'
_diffrn_radiation_type GaK\a
_diffrn_radiation_wavelength 1.34138
_diffrn_reflns_av_R_equivalents 0.0567
_diffrn_reflns_av_unetI/netI 0.0326
_diffrn_reflns_Laue_measured_fraction_full 1.000
_diffrn_reflns_Laue_measured_fraction_max 1.000
_diffrn_reflns_limit_h_max 15
_diffrn_reflns_limit_h_min -15
_diffrn_reflns_limit_k_max 19
_diffrn_reflns_limit_k_min -19
_diffrn_reflns_limit_l_max 21
_diffrn_reflns_limit_l_min -21
_diffrn_reflns_number 98048
_diffrn_reflns_point_group_measured_fraction_full 1.000
_diffrn_reflns_point_group_measured_fraction_max 1.000
_diffrn_reflns_theta_full 53.594
_diffrn_reflns_theta_max 61.498
_diffrn_reflns_theta_min 3.963
_exptl_absorpt_coefficient_mu 3.542
_exptl_absorpt_correction_T_max 0.753
_exptl_absorpt_correction_T_min 0.615
_exptl_absorpt_correction_type multi-scan
_exptl_absorpt_process_details sadabs
_exptl_crystal_colour yellow
_exptl_crystal_density_diffrn 1.432
_exptl_crystal_description block
_exptl_crystal_F_000 1228
_exptl_crystal_size_max 0.150
_exptl_crystal_size_mid 0.120
_exptl_crystal_size_min 0.080
_refine_diff_density_max 0.727
_refine_diff_density_min -1.157
_refine_diff_density_rms 0.076
_refine_ls_extinction_method none
_refine_ls_goodness_of_fit_ref 1.122
_refine_ls_hydrogen_treatment constr
_refine_ls_matrix_type full
_refine_ls_number_parameters 786
_refine_ls_number_reflns 13318
_refine_ls_number_restraints 120
_refine_ls_restrained_S_all 1.140
_refine_ls_R_factor_all 0.0447
_refine_ls_R_factor_gt 0.0375
_refine_ls_shift/su_max 0.002
_refine_ls_shift/su_mean 0.000
_refine_ls_structure_factor_coef Fsqd
_refine_ls_weighting_details 'w=1/[\s^2^(Fo^2^)+(0.0360P)^2^+2.2159P] where P=(Fo^2^+2Fc^2^)/3'
_refine_ls_weighting_scheme calc
_refine_ls_wR_factor_gt 0.0920
_refine_ls_wR_factor_ref 0.0955
_reflns_Friedel_coverage 0.000
_reflns_number_gt 11785
_reflns_number_total 13318
_reflns_threshold_expression 'I > 2\s(I)'
_cod_data_source_file c9gc03688a2.cif
_cod_data_source_block ga_81011a_a
_cod_depositor_comments
;Adding full bibliography for 7235257--7235259.cif.

 Adding full bibliography for 7235257--7235259.cif.
;
_cod_database_code 7235259
_shelx_shelxl_version_number 2014/7
_shelx_space_group_comment
; 
The symmetry employed for this shelxl refinement is uniquely defined 
by the following loop, which should always be used as a source of 
symmetry information in preference to the above space-group names. 
They are only intended as comments. 
;
_shelx_estimated_absorpt_t_min 0.619
_shelx_estimated_absorpt_t_max 0.765

loop_
_space_group_symop_operation_xyz
'x, y, z'
'-x, -y, -z'

loop_
_atom_site_label
_atom_site_type_symbol
_atom_site_fract_x
_atom_site_fract_y
_atom_site_fract_z
_atom_site_U_iso_or_equiv
_atom_site_adp_type
_atom_site_occupancy
_atom_site_site_symmetry_order
_atom_site_calc_flag
_atom_site_refinement_flags_posn
_atom_site_refinement_flags_adp
_atom_site_refinement_flags_occupancy
_atom_site_disorder_assembly
_atom_site_disorder_group
Ir1 Ir 0.38435(2) 0.73882(2) 0.78260(2) 0.05272(6) Uani 1 1 d . . . . .
P1 P 0.5000 0.5000 0.5000 0.1154(8) Uani 1 2 d S . P . .
P2 P 0.8937(5) 0.9894(4) 0.5459(4) 0.1578(18) Uani 0.5 1 d D . P . .
F1 F 0.4175(4) 0.5123(4) 0.5729(3) 0.1725(19) Uani 1 1 d . . . . .
F2 F 0.5709(5) 0.4073(3) 0.5576(2) 0.1603(17) Uani 1 1 d . . . . .
F3 F 0.5740(5) 0.5578(3) 0.5374(3) 0.1641(17) Uani 1 1 d . . . . .
F4 F 0.8349(10) 0.9198(9) 0.5948(7) 0.205(5) Uani 0.5 1 d D U P . .
F5 F 0.9439(14) 1.0591(10) 0.4821(10) 0.217(5) Uani 0.5 1 d . U P . .
F6 F 0.8359(13) 1.0635(8) 0.5925(7) 0.209(5) Uani 0.5 1 d D U P . .
F7 F 0.944(2) 0.9241(12) 0.4844(12) 0.302(9) Uani 0.5 1 d D U P . .
F8 F 0.9908(14) 0.9599(13) 0.6053(11) 0.293(8) Uani 0.5 1 d D U P . .
F9 F 0.7828(12) 1.0258(11) 0.5026(13) 0.301(9) Uani 0.5 1 d D U P . .
N1 N 0.4644(3) 0.60187(18) 0.79161(18) 0.0556(7) Uani 1 1 d . . . . .
N2 N 0.3042(3) 0.87260(18) 0.78622(18) 0.0556(6) Uani 1 1 d . . . . .
N3 N 0.4525(2) 0.78509(18) 0.66379(18) 0.0548(6) Uani 1 1 d . . . . .
N4 N 0.2701(3) 0.71757(19) 0.69392(18) 0.0562(7) Uani 1 1 d . . . . .
C1 C 0.3147(3) 0.6798(2) 0.8869(2) 0.0571(8) Uani 1 1 d . . . . .
C2 C 0.2332(4) 0.7224(3) 0.9357(2) 0.0678(10) Uani 1 1 d . . . . .
H2 H 0.2058 0.7882 0.9215 0.081 Uiso 1 1 calc R U . . .
C3 C 0.1916(4) 0.6708(3) 1.0044(3) 0.0794(12) Uani 1 1 d . . . . .
H3 H 0.1366 0.7016 1.0369 0.095 Uiso 1 1 calc R U . . .
C4 C 0.2293(4) 0.5746(3) 1.0264(3) 0.0823(13) Uani 1 1 d . . . . .
H4 H 0.2000 0.5395 1.0736 0.099 Uiso 1 1 calc R U . . .
C5 C 0.3084(4) 0.5307(3) 0.9803(2) 0.0702(10) Uani 1 1 d . . . . .
H5 H 0.3349 0.4649 0.9955 0.084 Uiso 1 1 calc R U . . .
C6 C 0.3511(3) 0.5818(2) 0.9106(2) 0.0577(8) Uani 1 1 d . . . . .
C7 C 0.4349(3) 0.5394(2) 0.8568(2) 0.0554(8) Uani 1 1 d . . . . .
C8 C 0.4824(3) 0.4438(2) 0.8667(2) 0.0623(9) Uani 1 1 d . . . . .
H8 H 0.4607 0.4010 0.9122 0.075 Uiso 1 1 calc R U . . .
C9 C 0.5596(3) 0.4102(2) 0.8120(2) 0.0593(8) Uani 1 1 d . . . . .
C10 C 0.5878(4) 0.4763(3) 0.7458(3) 0.0673(10) Uani 1 1 d . . . . .
H10 H 0.6404 0.4568 0.7061 0.081 Uiso 1 1 calc R U . . .
C11 C 0.5392(3) 0.5694(2) 0.7383(2) 0.0641(9) Uani 1 1 d . . . . .
H11 H 0.5597 0.6130 0.6930 0.077 Uiso 1 1 calc R U . . .
C12 C 0.6132(3) 0.3096(2) 0.8226(2) 0.0620(9) Uani 1 1 d . . . . .
C13 C 0.6139(4) 0.2469(3) 0.8993(3) 0.0830(13) Uani 1 1 d . . . . .
H13 H 0.5727 0.2675 0.9443 0.100 Uiso 1 1 calc R U . . .
C14 C 0.6733(4) 0.1552(3) 0.9109(3) 0.0855(13) Uani 1 1 d . . . . .
H14 H 0.6726 0.1141 0.9639 0.103 Uiso 1 1 calc R U . . .
C15 C 0.7331(4) 0.1223(3) 0.8477(3) 0.0694(10) Uani 1 1 d . . . . .
C16 C 0.7273(4) 0.1827(3) 0.7698(3) 0.0738(11) Uani 1 1 d . . . . .
H16 H 0.7644 0.1605 0.7239 0.089 Uiso 1 1 calc R U . . .
C17 C 0.6687(4) 0.2745(3) 0.7578(3) 0.0717(10) Uani 1 1 d . . . . .
H17 H 0.6665 0.3144 0.7038 0.086 Uiso 1 1 calc R U . . .
C18 C 0.8038(4) 0.0252(3) 0.8622(3) 0.0752(11) Uani 1 1 d . . . . .
C19 C 0.8148(5) -0.0247(3) 0.7995(4) 0.0989(16) Uani 1 1 d . . . . .
H19 H 0.7741 0.0019 0.7473 0.119 Uiso 1 1 calc R U . . .
C20 C 0.8851(6) -0.1143(3) 0.8110(5) 0.118(2) Uani 1 1 d . . . . .
H20 H 0.8938 -0.1474 0.7665 0.141 Uiso 1 1 calc R U . . .
C21 C 0.9404(5) -0.1530(4) 0.8865(5) 0.115(2) Uani 1 1 d . . . . .
H21 H 0.9870 -0.2141 0.8953 0.138 Uiso 1 1 calc R U . . .
C22 C 0.9299(5) -0.1054(3) 0.9495(4) 0.1038(17) Uani 1 1 d . . . . .
H22 H 0.9687 -0.1334 1.0023 0.125 Uiso 1 1 calc R U . . .
C23 C 0.8628(4) -0.0162(3) 0.9373(4) 0.0919(14) Uani 1 1 d . . . . .
H23 H 0.8574 0.0170 0.9816 0.110 Uiso 1 1 calc R U . . .
C24 C 0.4954(3) 0.7708(2) 0.8570(2) 0.0567(8) Uani 1 1 d . . . . .
C25 C 0.6003(4) 0.7159(3) 0.8926(3) 0.0681(10) Uani 1 1 d . . . . .
H25 H 0.6244 0.6544 0.8829 0.082 Uiso 1 1 calc R U . . .
C26 C 0.6686(4) 0.7487(3) 0.9409(3) 0.0786(11) Uani 1 1 d . . . . .
H26 H 0.7380 0.7093 0.9647 0.094 Uiso 1 1 calc R U . . .
C27 C 0.6379(4) 0.8378(3) 0.9552(3) 0.0823(12) Uani 1 1 d . . . . .
H27 H 0.6859 0.8600 0.9884 0.099 Uiso 1 1 calc R U . . .
C28 C 0.5358(4) 0.8955(3) 0.9206(3) 0.0735(10) Uani 1 1 d . . . . .
H28 H 0.5144 0.9575 0.9294 0.088 Uiso 1 1 calc R U . . .
C29 C 0.4648(3) 0.8617(2) 0.8727(2) 0.0585(8) Uani 1 1 d . . . . .
C30 C 0.3569(3) 0.9169(2) 0.8344(2) 0.0554(8) Uani 1 1 d . . . . .
C31 C 0.3061(3) 1.0065(2) 0.8438(2) 0.0608(8) Uani 1 1 d . . . . .
H31 H 0.3429 1.0364 0.8779 0.073 Uiso 1 1 calc R U . . .
C32 C 0.2028(3) 1.0530(2) 0.8042(2) 0.0605(8) Uani 1 1 d . . . . .
C33 C 0.1512(3) 1.0062(3) 0.7560(3) 0.0670(9) Uani 1 1 d . . . . .
H33 H 0.0799 1.0352 0.7282 0.080 Uiso 1 1 calc R U . . .
C34 C 0.2040(3) 0.9172(2) 0.7488(2) 0.0633(9) Uani 1 1 d . . . . .
H34 H 0.1674 0.8861 0.7156 0.076 Uiso 1 1 calc R U . . .
C35 C 0.1500(3) 1.1504(2) 0.8117(2) 0.0596(8) Uani 1 1 d . . . . .
C36 C 0.0334(3) 1.1826(3) 0.8052(3) 0.0657(9) Uani 1 1 d . . . . .
H36 H -0.0134 1.1412 0.7989 0.079 Uiso 1 1 calc R U . . .
C37 C -0.0148(3) 1.2746(3) 0.8078(3) 0.0655(9) Uani 1 1 d . . . . .
H37 H -0.0945 1.2950 0.8031 0.079 Uiso 1 1 calc R U . . .
C38 C 0.0501(3) 1.3374(3) 0.8169(2) 0.0639(9) Uani 1 1 d . . . . .
C39 C 0.1675(4) 1.3042(3) 0.8256(3) 0.0762(11) Uani 1 1 d . . . . .
H39 H 0.2141 1.3453 0.8337 0.091 Uiso 1 1 calc R U . . .
C40 C 0.2160(4) 1.2130(3) 0.8226(3) 0.0724(10) Uani 1 1 d . . . . .
H40 H 0.2956 1.1923 0.8281 0.087 Uiso 1 1 calc R U . . .
C41 C -0.0022(3) 1.4366(3) 0.8172(3) 0.0658(9) Uani 1 1 d . . . . .
C42 C -0.0934(4) 1.4838(3) 0.7644(3) 0.0749(11) Uani 1 1 d . . . . .
H42 H -0.1226 1.4531 0.7267 0.090 Uiso 1 1 calc R U . . .
C43 C -0.1435(4) 1.5758(3) 0.7654(4) 0.0881(14) Uani 1 1 d . . . . .
H43 H -0.2062 1.6078 0.7282 0.106 Uiso 1 1 calc R U . . .
C44 C -0.1027(5) 1.6206(3) 0.8199(4) 0.0911(15) Uani 1 1 d . . . . .
H44 H -0.1381 1.6832 0.8214 0.109 Uiso 1 1 calc R U . . .
C45 C -0.0117(5) 1.5755(3) 0.8716(4) 0.0908(15) Uani 1 1 d . . . . .
H45 H 0.0173 1.6070 0.9088 0.109 Uiso 1 1 calc R U . . .
C46 C 0.0388(4) 1.4842(3) 0.8704(3) 0.0807(12) Uani 1 1 d . . . . .
H46 H 0.1029 1.4534 0.9066 0.097 Uiso 1 1 calc R U . . .
C47 C 0.5461(4) 0.8178(3) 0.6519(3) 0.0696(10) Uani 1 1 d . . . . .
H47 H 0.5845 0.8270 0.6992 0.083 Uiso 1 1 calc R U . . .
C48 C 0.5895(4) 0.8387(3) 0.5729(3) 0.0784(12) Uani 1 1 d . . . . .
H48 H 0.6571 0.8609 0.5673 0.094 Uiso 1 1 calc R U . . .
C49 C 0.5359(4) 0.8279(3) 0.5026(3) 0.0722(10) Uani 1 1 d . . . . .
C50 C 0.4384(3) 0.7946(3) 0.5155(2) 0.0671(9) Uani 1 1 d . . . . .
H50 H 0.3985 0.7857 0.4687 0.081 Uiso 1 1 calc R U . . .
C51 C 0.3982(3) 0.7742(2) 0.5955(2) 0.0560(8) Uani 1 1 d . . . . .
C52 C 0.2956(3) 0.7367(2) 0.6121(2) 0.0571(8) Uani 1 1 d . . . . .
C53 C 0.2305(4) 0.7207(3) 0.5495(2) 0.0715(11) Uani 1 1 d . . . . .
H53 H 0.2510 0.7347 0.4925 0.086 Uiso 1 1 calc R U . . .
C54 C 0.1353(4) 0.6846(3) 0.5686(3) 0.0823(13) Uani 1 1 d . . . . .
C55 C 0.1108(4) 0.6657(3) 0.6530(3) 0.0832(13) Uani 1 1 d . . . . .
H55 H 0.0465 0.6411 0.6695 0.100 Uiso 1 1 calc R U . . .
C56 C 0.1782(4) 0.6821(3) 0.7125(3) 0.0706(10) Uani 1 1 d . . . . .
H56 H 0.1594 0.6678 0.7698 0.085 Uiso 1 1 calc R U . . .
C57 C 0.5819(5) 0.8488(4) 0.4144(3) 0.0975(16) Uani 1 1 d D . . . .
C58 C 0.4812(10) 0.9086(12) 0.3517(6) 0.122(5) Uani 0.581(18) 1 d D U P A 1
H58A H 0.5070 0.9172 0.2939 0.183 Uiso 0.581(18) 1 calc R U P A 1
H58B H 0.4550 0.9697 0.3662 0.183 Uiso 0.581(18) 1 calc R U P A 1
H58C H 0.4192 0.8758 0.3560 0.183 Uiso 0.581(18) 1 calc R U P A 1
C59 C 0.6645(16) 0.9146(16) 0.4116(10) 0.157(8) Uani 0.581(18) 1 d . U P A 1
H59A H 0.7362 0.8792 0.4404 0.235 Uiso 0.581(18) 1 calc R U P A 1
H59B H 0.6322 0.9655 0.4398 0.235 Uiso 0.581(18) 1 calc R U P A 1
H59C H 0.6775 0.9407 0.3528 0.235 Uiso 0.581(18) 1 calc R U P A 1
C60 C 0.624(2) 0.7577(13) 0.3902(11) 0.186(10) Uani 0.581(18) 1 d . U P A 1
H60A H 0.6860 0.7202 0.4297 0.280 Uiso 0.581(18) 1 calc R U P A 1
H60B H 0.6521 0.7684 0.3331 0.280 Uiso 0.581(18) 1 calc R U P A 1
H60C H 0.5632 0.7244 0.3920 0.280 Uiso 0.581(18) 1 calc R U P A 1
C58' C 0.7054(14) 0.7907(18) 0.4200(12) 0.137(8) Uani 0.419(18) 1 d D U P A 2
H58D H 0.7344 0.7948 0.3632 0.205 Uiso 0.419(18) 1 calc R U P A 2
H58E H 0.7070 0.7253 0.4457 0.205 Uiso 0.419(18) 1 calc R U P A 2
H58F H 0.7524 0.8156 0.4545 0.205 Uiso 0.419(18) 1 calc R U P A 2
C59' C 0.5152(17) 0.820(2) 0.3487(8) 0.139(10) Uani 0.419(18) 1 d D U P A 2
H59D H 0.4385 0.8585 0.3415 0.208 Uiso 0.419(18) 1 calc R U P A 2
H59E H 0.5122 0.7539 0.3675 0.208 Uiso 0.419(18) 1 calc R U P A 2
H59F H 0.5523 0.8282 0.2948 0.208 Uiso 0.419(18) 1 calc R U P A 2
C60' C 0.583(3) 0.9510(11) 0.3933(14) 0.149(10) Uani 0.419(18) 1 d D U P A 2
H60D H 0.5056 0.9881 0.3848 0.223 Uiso 0.419(18) 1 calc R U P A 2
H60E H 0.6238 0.9645 0.3416 0.223 Uiso 0.419(18) 1 calc R U P A 2
H60F H 0.6209 0.9670 0.4397 0.223 Uiso 0.419(18) 1 calc R U P A 2
C61 C 0.0666(6) 0.6628(5) 0.5012(4) 0.119(2) Uani 1 1 d D . . . .
C62 C 0.130(3) 0.597(3) 0.452(2) 0.194(13) Uani 0.51(3) 1 d . U P B 1
H62A H 0.1497 0.5342 0.4870 0.291 Uiso 0.51(3) 1 calc R U P B 1
H62B H 0.1986 0.6174 0.4321 0.291 Uiso 0.51(3) 1 calc R U P B 1
H62C H 0.0828 0.5970 0.4028 0.291 Uiso 0.51(3) 1 calc R U P B 1
C63 C -0.0424(15) 0.637(2) 0.5304(15) 0.108(6) Uani 0.51(3) 1 d . U P B 1
H63A H -0.0766 0.6768 0.5690 0.162 Uiso 0.51(3) 1 calc R U P B 1
H63B H -0.0273 0.5715 0.5596 0.162 Uiso 0.51(3) 1 calc R U P B 1
H63C H -0.0940 0.6470 0.4816 0.162 Uiso 0.51(3) 1 calc R U P B 1
C64 C 0.020(3) 0.762(2) 0.4295(13) 0.149(10) Uani 0.51(3) 1 d . U P B 1
H64A H -0.0097 0.7468 0.3791 0.224 Uiso 0.51(3) 1 calc R U P B 1
H64B H 0.0826 0.7927 0.4142 0.224 Uiso 0.51(3) 1 calc R U P B 1
H64C H -0.0395 0.8030 0.4530 0.224 Uiso 0.51(3) 1 calc R U P B 1
C62' C 0.123(2) 0.5548(15) 0.505(3) 0.183(13) Uani 0.49(3) 1 d D U P B 2
H62D H 0.1994 0.5493 0.4842 0.275 Uiso 0.49(3) 1 calc R U P B 2
H62E H 0.0777 0.5294 0.4698 0.275 Uiso 0.49(3) 1 calc R U P B 2
H62F H 0.1265 0.5198 0.5634 0.275 Uiso 0.49(3) 1 calc R U P B 2
C63' C -0.0552(18) 0.680(3) 0.525(2) 0.181(14) Uani 0.49(3) 1 d D U P B 2
H63D H -0.0599 0.6487 0.5842 0.271 Uiso 0.49(3) 1 calc R U P B 2
H63E H -0.0992 0.6553 0.4888 0.271 Uiso 0.49(3) 1 calc R U P B 2
H63F H -0.0852 0.7474 0.5191 0.271 Uiso 0.49(3) 1 calc R U P B 2
C64' C 0.091(4) 0.712(3) 0.4159(10) 0.160(11) Uani 0.49(3) 1 d D U P B 2
H64D H 0.0591 0.7792 0.4086 0.240 Uiso 0.49(3) 1 calc R U P B 2
H64E H 0.0581 0.6877 0.3728 0.240 Uiso 0.49(3) 1 calc R U P B 2
H64F H 0.1731 0.7018 0.4102 0.240 Uiso 0.49(3) 1 calc R U P B 2

loop_
_atom_site_aniso_label
_atom_site_aniso_U_11
_atom_site_aniso_U_22
_atom_site_aniso_U_33
_atom_site_aniso_U_23
_atom_site_aniso_U_13
_atom_site_aniso_U_12
Ir1 0.06310(10) 0.04146(8) 0.04991(9) -0.00629(5) 0.01048(6) -0.00695(6)
P1 0.169(2) 0.0883(13) 0.0749(12) -0.0221(10) 0.0026(13) 0.0053(14)
P2 0.183(5) 0.145(4) 0.148(4) -0.047(3) -0.030(4) -0.025(4)
F1 0.188(4) 0.215(5) 0.096(3) -0.045(3) 0.027(3) 0.007(4)
F2 0.234(5) 0.106(3) 0.111(3) -0.012(2) -0.024(3) 0.019(3)
F3 0.232(5) 0.149(4) 0.119(3) -0.033(3) -0.014(3) -0.054(3)
F4 0.213(11) 0.260(13) 0.189(10) -0.052(9) 0.021(8) -0.152(10)
F5 0.261(13) 0.200(10) 0.194(11) -0.036(9) 0.018(10) -0.062(9)
F6 0.311(15) 0.152(8) 0.160(8) -0.049(7) 0.096(10) -0.028(9)
F7 0.379(18) 0.244(14) 0.295(15) -0.116(12) -0.007(14) -0.037(13)
F8 0.262(13) 0.352(16) 0.255(13) -0.004(12) -0.141(11) -0.099(12)
F9 0.186(12) 0.206(13) 0.45(2) -0.012(15) -0.078(15) 0.034(10)
N1 0.0671(18) 0.0419(13) 0.0525(15) -0.0048(11) 0.0102(13) -0.0056(12)
N2 0.0653(18) 0.0446(13) 0.0531(15) -0.0081(11) 0.0072(13) -0.0061(12)
N3 0.0625(17) 0.0432(13) 0.0563(16) -0.0053(11) 0.0097(13) -0.0115(12)
N4 0.0671(18) 0.0476(14) 0.0553(16) -0.0111(12) 0.0168(13) -0.0154(13)
C1 0.065(2) 0.0516(17) 0.0512(18) -0.0076(14) 0.0099(15) -0.0096(15)
C2 0.076(2) 0.062(2) 0.061(2) -0.0124(17) 0.0170(18) -0.0043(18)
C3 0.084(3) 0.082(3) 0.065(2) -0.013(2) 0.028(2) -0.007(2)
C4 0.086(3) 0.087(3) 0.063(2) 0.004(2) 0.026(2) -0.015(2)
C5 0.081(3) 0.061(2) 0.059(2) 0.0028(17) 0.0143(19) -0.0097(19)
C6 0.066(2) 0.0513(17) 0.0505(18) -0.0041(14) 0.0112(15) -0.0078(15)
C7 0.068(2) 0.0437(16) 0.0491(17) -0.0032(13) 0.0072(15) -0.0058(14)
C8 0.077(2) 0.0456(17) 0.058(2) -0.0036(14) 0.0074(17) -0.0072(16)
C9 0.069(2) 0.0460(16) 0.057(2) -0.0077(14) 0.0012(16) -0.0033(15)
C10 0.078(3) 0.0535(19) 0.065(2) -0.0119(16) 0.0168(19) -0.0018(17)
C11 0.079(2) 0.0480(17) 0.059(2) -0.0071(15) 0.0207(18) -0.0053(16)
C12 0.071(2) 0.0471(17) 0.064(2) -0.0110(15) 0.0011(18) -0.0043(16)
C13 0.107(3) 0.056(2) 0.070(3) -0.0012(18) 0.013(2) 0.005(2)
C14 0.111(4) 0.053(2) 0.076(3) 0.0016(19) 0.015(3) 0.000(2)
C15 0.076(3) 0.0479(18) 0.079(3) -0.0071(17) 0.001(2) -0.0073(17)
C16 0.086(3) 0.058(2) 0.074(3) -0.0187(18) 0.006(2) -0.0021(19)
C17 0.089(3) 0.053(2) 0.065(2) -0.0088(17) 0.003(2) -0.0038(19)
C18 0.077(3) 0.0480(19) 0.096(3) -0.0112(19) 0.001(2) -0.0082(18)
C19 0.123(4) 0.058(2) 0.108(4) -0.023(2) -0.012(3) 0.001(3)
C20 0.141(5) 0.056(3) 0.148(6) -0.031(3) -0.004(4) 0.004(3)
C21 0.098(4) 0.056(3) 0.171(6) -0.005(3) -0.011(4) 0.008(3)
C22 0.100(4) 0.064(3) 0.128(5) -0.003(3) -0.024(3) 0.008(3)
C23 0.098(4) 0.063(2) 0.103(4) -0.007(2) -0.010(3) -0.002(2)
C24 0.063(2) 0.0496(17) 0.0513(18) -0.0050(14) 0.0102(15) -0.0051(15)
C25 0.074(2) 0.056(2) 0.064(2) -0.0067(17) 0.0026(19) 0.0010(17)
C26 0.071(3) 0.081(3) 0.074(3) -0.013(2) -0.004(2) 0.002(2)
C27 0.076(3) 0.092(3) 0.078(3) -0.024(2) -0.008(2) -0.012(2)
C28 0.080(3) 0.070(2) 0.071(2) -0.0223(19) -0.004(2) -0.009(2)
C29 0.066(2) 0.0547(18) 0.0517(18) -0.0121(14) 0.0053(16) -0.0049(16)
C30 0.065(2) 0.0500(17) 0.0493(17) -0.0113(14) 0.0044(15) -0.0076(15)
C31 0.070(2) 0.0534(18) 0.057(2) -0.0160(15) 0.0040(17) -0.0059(16)
C32 0.072(2) 0.0488(17) 0.057(2) -0.0096(15) 0.0101(17) -0.0056(16)
C33 0.069(2) 0.0523(19) 0.075(2) -0.0142(17) -0.0029(19) -0.0028(17)
C34 0.069(2) 0.0499(18) 0.069(2) -0.0144(16) -0.0001(18) -0.0084(16)
C35 0.069(2) 0.0505(17) 0.0557(19) -0.0147(14) 0.0057(16) -0.0022(16)
C36 0.069(2) 0.0556(19) 0.073(2) -0.0197(17) 0.0096(19) -0.0106(17)
C37 0.063(2) 0.062(2) 0.071(2) -0.0215(18) 0.0082(18) -0.0058(17)
C38 0.072(2) 0.0552(19) 0.064(2) -0.0207(16) 0.0103(18) -0.0042(17)
C39 0.077(3) 0.061(2) 0.096(3) -0.031(2) 0.010(2) -0.0123(19)
C40 0.068(2) 0.062(2) 0.085(3) -0.025(2) 0.002(2) -0.0010(18)
C41 0.073(2) 0.0548(19) 0.068(2) -0.0185(17) 0.0181(19) -0.0064(17)
C42 0.078(3) 0.062(2) 0.082(3) -0.019(2) 0.016(2) -0.0065(19)
C43 0.080(3) 0.063(2) 0.108(4) -0.005(2) 0.020(3) -0.002(2)
C44 0.101(4) 0.052(2) 0.121(4) -0.025(2) 0.044(3) -0.013(2)
C45 0.105(4) 0.065(3) 0.113(4) -0.038(3) 0.029(3) -0.023(3)
C46 0.090(3) 0.065(2) 0.090(3) -0.029(2) 0.014(2) -0.014(2)
C47 0.071(2) 0.067(2) 0.070(2) -0.0049(18) 0.0078(19) -0.0236(19)
C48 0.075(3) 0.084(3) 0.080(3) -0.007(2) 0.018(2) -0.034(2)
C49 0.077(3) 0.077(3) 0.062(2) -0.0050(19) 0.018(2) -0.023(2)
C50 0.074(2) 0.074(2) 0.055(2) -0.0081(17) 0.0123(18) -0.0257(19)
C51 0.065(2) 0.0468(16) 0.0547(19) -0.0078(14) 0.0132(16) -0.0121(15)
C52 0.068(2) 0.0500(17) 0.0564(19) -0.0124(14) 0.0163(16) -0.0190(15)
C53 0.090(3) 0.083(3) 0.056(2) -0.0238(19) 0.020(2) -0.040(2)
C54 0.102(3) 0.093(3) 0.074(3) -0.033(2) 0.020(2) -0.052(3)
C55 0.094(3) 0.097(3) 0.078(3) -0.026(2) 0.024(2) -0.055(3)
C56 0.082(3) 0.076(2) 0.062(2) -0.0155(19) 0.022(2) -0.035(2)
C57 0.099(4) 0.130(5) 0.068(3) -0.007(3) 0.029(3) -0.049(3)
C58 0.152(11) 0.153(12) 0.069(6) 0.010(6) 0.014(6) -0.080(9)
C59 0.153(13) 0.23(2) 0.102(9) 0.008(11) 0.047(10) -0.113(14)
C60 0.22(2) 0.199(16) 0.118(12) -0.025(11) 0.099(15) -0.002(15)
C58' 0.093(11) 0.20(2) 0.106(12) -0.040(12) 0.045(9) 0.005(11)
C59' 0.131(14) 0.23(3) 0.065(8) -0.019(11) 0.039(8) -0.079(16)
C60' 0.20(2) 0.106(11) 0.119(15) 0.019(10) 0.075(17) -0.034(14)
C61 0.139(5) 0.174(6) 0.090(4) -0.058(4) 0.023(4) -0.104(5)
C62 0.187(18) 0.28(3) 0.17(2) -0.16(2) 0.034(15) -0.066(19)
C63 0.097(9) 0.169(17) 0.087(9) -0.041(11) 0.007(8) -0.077(10)
C64 0.176(19) 0.22(2) 0.080(9) 0.002(11) -0.028(10) -0.129(16)
C62' 0.188(19) 0.182(18) 0.24(3) -0.148(18) -0.043(18) -0.061(14)
C63' 0.20(2) 0.21(3) 0.128(16) -0.011(18) -0.076(15) -0.076(18)
C64' 0.21(2) 0.22(2) 0.082(10) -0.040(12) -0.024(13) -0.10(2)

loop_
_atom_type_symbol
_atom_type_description
_atom_type_scat_dispersion_real
_atom_type_scat_dispersion_imag
_atom_type_scat_source
C C 0.0137 0.0067 'International Tables Vol C Tables 4.2.6.8 and 6.1.1.4'
H H 0.0000 0.0000 'International Tables Vol C Tables 4.2.6.8 and 6.1.1.4'
F F 0.0583 0.0400 'International Tables Vol C Tables 4.2.6.8 and 6.1.1.4'
Ir Ir -5.7005 5.2682 'International Tables Vol C Tables 4.2.6.8 and 6.1.1.4'
N N 0.0241 0.0134 'International Tables Vol C Tables 4.2.6.8 and 6.1.1.4'
P P 0.2543 0.3332 'International Tables Vol C Tables 4.2.6.8 and 6.1.1.4'

loop_
_geom_angle_atom_site_label_1
_geom_angle_atom_site_label_2
_geom_angle_atom_site_label_3
_geom_angle
_geom_angle_site_symmetry_1
_geom_angle_site_symmetry_3
C24 Ir1 C1 88.89(14) . .
C24 Ir1 N2 80.17(13) . .
C1 Ir1 N2 94.83(12) . .
C24 Ir1 N1 96.73(13) . .
C1 Ir1 N1 80.37(12) . .
N2 Ir1 N1 174.38(11) . .
C24 Ir1 N4 173.73(11) . .
C1 Ir1 N4 96.78(13) . .
N2 Ir1 N4 96.62(11) . .
N1 Ir1 N4 86.90(11) . .
C24 Ir1 N3 98.15(12) . .
C1 Ir1 N3 171.37(12) . .
N2 Ir1 N3 91.31(11) . .
N1 Ir1 N3 93.78(10) . .
N4 Ir1 N3 76.45(11) . .
F1 P1 F1 180.0 2_666 .
F1 P1 F3 91.4(3) 2_666 .
F1 P1 F3 88.6(3) . .
F1 P1 F3 88.6(3) 2_666 2_666
F1 P1 F3 91.4(3) . 2_666
F3 P1 F3 180.0 . 2_666
F1 P1 F2 89.6(2) 2_666 2_666
F1 P1 F2 90.4(2) . 2_666
F3 P1 F2 90.6(2) . 2_666
F3 P1 F2 89.4(2) 2_666 2_666
F1 P1 F2 90.4(2) 2_666 .
F1 P1 F2 89.6(2) . .
F3 P1 F2 89.4(2) . .
F3 P1 F2 90.6(2) 2_666 .
F2 P1 F2 180.0 2_666 .
F8 P2 F9 167.0(13) . .
F8 P2 F4 92.5(10) . .
F9 P2 F4 82.1(9) . .
F8 P2 F6 92.3(11) . .
F9 P2 F6 76.0(8) . .
F4 P2 F6 91.4(8) . .
F8 P2 F5 95.9(11) . .
F9 P2 F5 90.7(10) . .
F4 P2 F5 170.2(9) . .
F6 P2 F5 93.3(8) . .
F8 P2 F7 95.7(12) . .
F9 P2 F7 96.5(12) . .
F4 P2 F7 93.2(10) . .
F6 P2 F7 170.6(10) . .
F5 P2 F7 81.0(11) . .
F8 P2 F5 54.1(9) . 2_776
F9 P2 F5 138.9(11) . 2_776
F4 P2 F5 116.8(8) . 2_776
F6 P2 F5 134.5(9) . 2_776
F5 P2 F5 65.0(9) . 2_776
F7 P2 F5 49.4(8) . 2_776
P2 F5 F7 113.1(14) . 2_776
P2 F5 F8 127.1(12) . 2_776
F7 F5 F8 88.0(11) 2_776 2_776
P2 F5 P2 115.0(9) . 2_776
F7 F5 P2 49.6(7) 2_776 2_776
F8 F5 P2 45.0(6) 2_776 2_776
F5 F7 P2 81.0(10) 2_776 .
P2 F8 F5 80.9(10) . 2_776
C11 N1 C7 118.4(3) . .
C11 N1 Ir1 125.8(2) . .
C7 N1 Ir1 115.8(2) . .
C34 N2 C30 118.7(3) . .
C34 N2 Ir1 125.4(2) . .
C30 N2 Ir1 115.9(2) . .
C47 N3 C51 117.8(3) . .
C47 N3 Ir1 126.2(3) . .
C51 N3 Ir1 115.8(2) . .
C56 N4 C52 117.3(3) . .
C56 N4 Ir1 125.8(3) . .
C52 N4 Ir1 116.8(2) . .
C2 C1 C6 116.7(3) . .
C2 C1 Ir1 128.7(3) . .
C6 C1 Ir1 114.5(2) . .
C3 C2 C1 121.3(4) . .
C3 C2 H2 119.3 . .
C1 C2 H2 119.3 . .
C2 C3 C4 120.7(4) . .
C2 C3 H3 119.7 . .
C4 C3 H3 119.7 . .
C5 C4 C3 119.6(4) . .
C5 C4 H4 120.2 . .
C3 C4 H4 120.2 . .
C4 C5 C6 120.4(4) . .
C4 C5 H5 119.8 . .
C6 C5 H5 119.8 . .
C5 C6 C1 121.3(3) . .
C5 C6 C7 123.6(3) . .
C1 C6 C7 115.1(3) . .
N1 C7 C8 120.1(3) . .
N1 C7 C6 114.1(3) . .
C8 C7 C6 125.8(3) . .
C9 C8 C7 121.7(3) . .
C9 C8 H8 119.2 . .
C7 C8 H8 119.2 . .
C8 C9 C10 116.7(3) . .
C8 C9 C12 122.5(3) . .
C10 C9 C12 120.7(3) . .
C11 C10 C9 119.8(3) . .
C11 C10 H10 120.1 . .
C9 C10 H10 120.1 . .
N1 C11 C10 123.4(3) . .
N1 C11 H11 118.3 . .
C10 C11 H11 118.3 . .
C17 C12 C13 117.0(3) . .
C17 C12 C9 121.3(3) . .
C13 C12 C9 121.6(3) . .
C14 C13 C12 121.1(4) . .
C14 C13 H13 119.4 . .
C12 C13 H13 119.4 . .
C15 C14 C13 121.4(4) . .
C15 C14 H14 119.3 . .
C13 C14 H14 119.3 . .
C14 C15 C16 117.7(4) . .
C14 C15 C18 121.3(4) . .
C16 C15 C18 121.0(4) . .
C17 C16 C15 121.1(4) . .
C17 C16 H16 119.4 . .
C15 C16 H16 119.4 . .
C16 C17 C12 121.4(4) . .
C16 C17 H17 119.3 . .
C12 C17 H17 119.3 . .
C19 C18 C23 117.6(4) . .
C19 C18 C15 120.8(4) . .
C23 C18 C15 121.6(4) . .
C18 C19 C20 121.4(5) . .
C18 C19 H19 119.3 . .
C20 C19 H19 119.3 . .
C21 C20 C19 119.0(6) . .
C21 C20 H20 120.5 . .
C19 C20 H20 120.5 . .
C22 C21 C20 120.6(5) . .
C22 C21 H21 119.7 . .
C20 C21 H21 119.7 . .
C21 C22 C23 120.2(5) . .
C21 C22 H22 119.9 . .
C23 C22 H22 119.9 . .
C18 C23 C22 121.1(5) . .
C18 C23 H23 119.4 . .
C22 C23 H23 119.4 . .
C29 C24 C25 116.4(4) . .
C29 C24 Ir1 114.7(3) . .
C25 C24 Ir1 128.8(3) . .
C26 C25 C24 122.0(4) . .
C26 C25 H25 119.0 . .
C24 C25 H25 119.0 . .
C27 C26 C25 120.9(4) . .
C27 C26 H26 119.6 . .
C25 C26 H26 119.6 . .
C26 C27 C28 119.5(4) . .
C26 C27 H27 120.3 . .
C28 C27 H27 120.3 . .
C27 C28 C29 119.9(4) . .
C27 C28 H28 120.1 . .
C29 C28 H28 120.1 . .
C28 C29 C24 121.4(4) . .
C28 C29 C30 123.5(3) . .
C24 C29 C30 115.1(3) . .
N2 C30 C31 120.0(3) . .
N2 C30 C29 114.0(3) . .
C31 C30 C29 126.0(3) . .
C32 C31 C30 121.2(4) . .
C32 C31 H31 119.4 . .
C30 C31 H31 119.4 . .
C33 C32 C31 117.5(3) . .
C33 C32 C35 121.2(3) . .
C31 C32 C35 121.3(3) . .
C34 C33 C32 119.5(4) . .
C34 C33 H33 120.3 . .
C32 C33 H33 120.3 . .
N2 C34 C33 123.2(4) . .
N2 C34 H34 118.4 . .
C33 C34 H34 118.4 . .
C36 C35 C40 117.9(3) . .
C36 C35 C32 120.9(3) . .
C40 C35 C32 121.1(3) . .
C37 C36 C35 120.7(4) . .
C37 C36 H36 119.7 . .
C35 C36 H36 119.7 . .
C38 C37 C36 121.7(4) . .
C38 C37 H37 119.2 . .
C36 C37 H37 119.2 . .
C37 C38 C39 117.7(3) . .
C37 C38 C41 121.3(4) . .
C39 C38 C41 121.0(4) . .
C40 C39 C38 120.9(4) . .
C40 C39 H39 119.6 . .
C38 C39 H39 119.6 . .
C39 C40 C35 121.1(4) . .
C39 C40 H40 119.4 . .
C35 C40 H40 119.4 . .
C42 C41 C46 117.9(4) . .
C42 C41 C38 120.7(4) . .
C46 C41 C38 121.4(4) . .
C41 C42 C43 120.8(5) . .
C41 C42 H42 119.6 . .
C43 C42 H42 119.6 . .
C44 C43 C42 120.1(5) . .
C44 C43 H43 120.0 . .
C42 C43 H43 120.0 . .
C45 C44 C43 120.0(4) . .
C45 C44 H44 120.0 . .
C43 C44 H44 120.0 . .
C44 C45 C46 120.1(5) . .
C44 C45 H45 119.9 . .
C46 C45 H45 119.9 . .
C45 C46 C41 121.1(5) . .
C45 C46 H46 119.4 . .
C41 C46 H46 119.4 . .
N3 C47 C48 122.3(4) . .
N3 C47 H47 118.8 . .
C48 C47 H47 118.8 . .
C49 C48 C47 120.8(4) . .
C49 C48 H48 119.6 . .
C47 C48 H48 119.6 . .
C48 C49 C50 116.5(4) . .
C48 C49 C57 122.5(4) . .
C50 C49 C57 121.1(4) . .
C49 C50 C51 120.9(4) . .
C49 C50 H50 119.6 . .
C51 C50 H50 119.6 . .
N3 C51 C50 121.7(3) . .
N3 C51 C52 115.8(3) . .
C50 C51 C52 122.5(3) . .
N4 C52 C53 121.7(3) . .
N4 C52 C51 115.0(3) . .
C53 C52 C51 123.3(3) . .
C52 C53 C54 120.9(4) . .
C52 C53 H53 119.5 . .
C54 C53 H53 119.5 . .
C55 C54 C53 116.3(4) . .
C55 C54 C61 122.2(4) . .
C53 C54 C61 121.4(4) . .
C56 C55 C54 120.5(4) . .
C56 C55 H55 119.8 . .
C54 C55 H55 119.8 . .
N4 C56 C55 123.2(4) . .
N4 C56 H56 118.4 . .
C55 C56 H56 118.4 . .
C60' C57 C59' 112.8(14) . .
C60 C57 C49 107.1(7) . .
C60' C57 C49 107.5(9) . .
C59' C57 C49 112.3(6) . .
C60 C57 C59 117.6(11) . .
C49 C57 C59 110.4(7) . .
C60' C57 C58' 108.9(13) . .
C59' C57 C58' 108.3(13) . .
C49 C57 C58' 106.8(8) . .
C60 C57 C58 109.4(11) . .
C49 C57 C58 108.1(6) . .
C59 C57 C58 103.9(9) . .
C57 C58 H58A 109.5 . .
C57 C58 H58B 109.5 . .
H58A C58 H58B 109.5 . .
C57 C58 H58C 109.5 . .
H58A C58 H58C 109.5 . .
H58B C58 H58C 109.5 . .
C57 C59 H59A 109.5 . .
C57 C59 H59B 109.5 . .
H59A C59 H59B 109.5 . .
C57 C59 H59C 109.5 . .
H59A C59 H59C 109.5 . .
H59B C59 H59C 109.5 . .
C57 C60 H60A 109.5 . .
C57 C60 H60B 109.5 . .
H60A C60 H60B 109.5 . .
C57 C60 H60C 109.5 . .
H60A C60 H60C 109.5 . .
H60B C60 H60C 109.5 . .
C57 C58' H58D 109.5 . .
C57 C58' H58E 109.5 . .
H58D C58' H58E 109.5 . .
C57 C58' H58F 109.5 . .
H58D C58' H58F 109.5 . .
H58E C58' H58F 109.5 . .
C57 C59' H59D 109.5 . .
C57 C59' H59E 109.5 . .
H59D C59' H59E 109.5 . .
C57 C59' H59F 109.5 . .
H59D C59' H59F 109.5 . .
H59E C59' H59F 109.5 . .
C57 C60' H60D 109.5 . .
C57 C60' H60E 109.5 . .
H60D C60' H60E 109.5 . .
C57 C60' H60F 109.5 . .
H60D C60' H60F 109.5 . .
H60E C60' H60F 109.5 . .
C62 C61 C63 111.9(15) . .
C62 C61 C54 115.3(13) . .
C64' C61 C54 110.7(10) . .
C63 C61 C54 114.4(9) . .
C64' C61 C63' 117.0(19) . .
C54 C61 C63' 107.9(14) . .
C64' C61 C62' 104.6(14) . .
C54 C61 C62' 101.7(9) . .
C63' C61 C62' 113.9(16) . .
C62 C61 C64 103.8(14) . .
C63 C61 C64 101.6(14) . .
C54 C61 C64 108.1(8) . .
C61 C62 H62A 109.5 . .
C61 C62 H62B 109.5 . .
H62A C62 H62B 109.5 . .
C61 C62 H62C 109.5 . .
H62A C62 H62C 109.5 . .
H62B C62 H62C 109.5 . .
C61 C63 H63A 109.5 . .
C61 C63 H63B 109.5 . .
H63A C63 H63B 109.5 . .
C61 C63 H63C 109.5 . .
H63A C63 H63C 109.5 . .
H63B C63 H63C 109.5 . .
C61 C64 H64A 109.5 . .
C61 C64 H64B 109.5 . .
H64A C64 H64B 109.5 . .
C61 C64 H64C 109.5 . .
H64A C64 H64C 109.5 . .
H64B C64 H64C 109.5 . .
C61 C62' H62D 109.5 . .
C61 C62' H62E 109.5 . .
H62D C62' H62E 109.5 . .
C61 C62' H62F 109.5 . .
H62D C62' H62F 109.5 . .
H62E C62' H62F 109.5 . .
C61 C63' H63D 109.5 . .
C61 C63' H63E 109.5 . .
H63D C63' H63E 109.5 . .
C61 C63' H63F 109.5 . .
H63D C63' H63F 109.5 . .
H63E C63' H63F 109.5 . .
C61 C64' H64D 109.5 . .
C61 C64' H64E 109.5 . .
H64D C64' H64E 109.5 . .
C61 C64' H64F 109.5 . .
H64D C64' H64F 109.5 . .
H64E C64' H64F 109.5 . .

loop_
_geom_bond_atom_site_label_1
_geom_bond_atom_site_label_2
_geom_bond_distance
_geom_bond_site_symmetry_2
Ir1 C24 2.012(4) .
Ir1 C1 2.016(3) .
Ir1 N2 2.044(3) .
Ir1 N1 2.048(3) .
Ir1 N4 2.122(3) .
Ir1 N3 2.138(3) .
P1 F1 1.562(4) 2_666
P1 F1 1.562(4) .
P1 F3 1.578(5) .
P1 F3 1.578(5) 2_666
P1 F2 1.581(4) 2_666
P1 F2 1.581(4) .
P2 F8 1.458(11) .
P2 F9 1.464(12) .
P2 F4 1.486(10) .
P2 F6 1.519(11) .
P2 F5 1.537(15) .
P2 F7 1.570(13) .
P2 F5 2.036(18) 2_776
F5 F7 1.56(2) 2_776
F5 F8 1.67(2) 2_776
F5 P2 2.036(18) 2_776
F7 F5 1.56(2) 2_776
F8 F5 1.67(2) 2_776
N1 C11 1.337(4) .
N1 C7 1.364(4) .
N2 C34 1.337(5) .
N2 C30 1.366(5) .
N3 C47 1.334(5) .
N3 C51 1.349(5) .
N4 C56 1.347(5) .
N4 C52 1.349(4) .
C1 C2 1.396(5) .
C1 C6 1.409(5) .
C2 C3 1.380(5) .
C2 H2 0.9500 .
C3 C4 1.386(6) .
C3 H3 0.9500 .
C4 C5 1.358(6) .
C4 H4 0.9500 .
C5 C6 1.394(5) .
C5 H5 0.9500 .
C6 C7 1.466(5) .
C7 C8 1.400(5) .
C8 C9 1.377(5) .
C8 H8 0.9500 .
C9 C10 1.400(5) .
C9 C12 1.482(5) .
C10 C11 1.373(5) .
C10 H10 0.9500 .
C11 H11 0.9500 .
C12 C17 1.382(5) .
C12 C13 1.395(5) .
C13 C14 1.382(6) .
C13 H13 0.9500 .
C14 C15 1.369(6) .
C14 H14 0.9500 .
C15 C16 1.387(6) .
C15 C18 1.493(5) .
C16 C17 1.380(5) .
C16 H16 0.9500 .
C17 H17 0.9500 .
C18 C19 1.372(7) .
C18 C23 1.374(7) .
C19 C20 1.404(7) .
C19 H19 0.9500 .
C20 C21 1.354(9) .
C20 H20 0.9500 .
C21 C22 1.354(9) .
C21 H21 0.9500 .
C22 C23 1.383(6) .
C22 H22 0.9500 .
C23 H23 0.9500 .
C24 C29 1.408(5) .
C24 C25 1.412(5) .
C25 C26 1.376(6) .
C25 H25 0.9500 .
C26 C27 1.375(6) .
C26 H26 0.9500 .
C27 C28 1.395(6) .
C27 H27 0.9500 .
C28 C29 1.402(6) .
C28 H28 0.9500 .
C29 C30 1.456(5) .
C30 C31 1.390(5) .
C31 C32 1.386(5) .
C31 H31 0.9500 .
C32 C33 1.385(5) .
C32 C35 1.492(5) .
C33 C34 1.377(5) .
C33 H33 0.9500 .
C34 H34 0.9500 .
C35 C36 1.392(5) .
C35 C40 1.399(6) .
C36 C37 1.385(5) .
C36 H36 0.9500 .
C37 C38 1.384(6) .
C37 H37 0.9500 .
C38 C39 1.405(6) .
C38 C41 1.487(5) .
C39 C40 1.377(5) .
C39 H39 0.9500 .
C40 H40 0.9500 .
C41 C42 1.372(6) .
C41 C46 1.384(6) .
C42 C43 1.384(6) .
C42 H42 0.9500 .
C43 C44 1.368(7) .
C43 H43 0.9500 .
C44 C45 1.355(8) .
C44 H44 0.9500 .
C45 C46 1.378(6) .
C45 H45 0.9500 .
C46 H46 0.9500 .
C47 C48 1.386(6) .
C47 H47 0.9500 .
C48 C49 1.372(6) .
C48 H48 0.9500 .
C49 C50 1.382(6) .
C49 C57 1.532(6) .
C50 C51 1.384(5) .
C50 H50 0.9500 .
C51 C52 1.479(5) .
C52 C53 1.381(5) .
C53 C54 1.389(6) .
C53 H53 0.9500 .
C54 C55 1.384(6) .
C54 C61 1.510(7) .
C55 C56 1.363(6) .
C55 H55 0.9500 .
C56 H56 0.9500 .
C57 C60 1.484(18) .
C57 C60' 1.503(15) .
C57 C59' 1.530(14) .
C57 C59 1.548(15) .
C57 C58' 1.558(14) .
C57 C58 1.580(12) .
C58 H58A 0.9800 .
C58 H58B 0.9800 .
C58 H58C 0.9800 .
C59 H59A 0.9800 .
C59 H59B 0.9800 .
C59 H59C 0.9800 .
C60 H60A 0.9800 .
C60 H60B 0.9800 .
C60 H60C 0.9800 .
C58' H58D 0.9800 .
C58' H58E 0.9800 .
C58' H58F 0.9800 .
C59' H59D 0.9800 .
C59' H59E 0.9800 .
C59' H59F 0.9800 .
C60' H60D 0.9800 .
C60' H60E 0.9800 .
C60' H60F 0.9800 .
C61 C62 1.48(2) .
C61 C64' 1.492(16) .
C61 C63 1.506(15) .
C61 C63' 1.512(18) .
C61 C62' 1.604(16) .
C61 C64 1.67(3) .
C62 H62A 0.9800 .
C62 H62B 0.9800 .
C62 H62C 0.9800 .
C63 H63A 0.9800 .
C63 H63B 0.9800 .
C63 H63C 0.9800 .
C64 H64A 0.9800 .
C64 H64B 0.9800 .
C64 H64C 0.9800 .
C62' H62D 0.9800 .
C62' H62E 0.9800 .
C62' H62F 0.9800 .
C63' H63D 0.9800 .
C63' H63E 0.9800 .
C63' H63F 0.9800 .
C64' H64D 0.9800 .
C64' H64E 0.9800 .
C64' H64F 0.9800 .

loop_
_geom_torsion_atom_site_label_1
_geom_torsion_atom_site_label_2
_geom_torsion_atom_site_label_3
_geom_torsion_atom_site_label_4
_geom_torsion
_geom_torsion_site_symmetry_1
_geom_torsion_site_symmetry_4
F8 P2 F5 F7 -9.0(13) . 2_776
F9 P2 F5 F7 159.7(13) . 2_776
F6 P2 F5 F7 83.7(13) . 2_776
F7 P2 F5 F7 -103.8(12) . 2_776
F5 P2 F5 F7 -54.6(10) 2_776 2_776
F8 P2 F5 F8 97.0(14) . 2_776
F9 P2 F5 F8 -94.4(16) . 2_776
F6 P2 F5 F8 -170.4(15) . 2_776
F7 P2 F5 F8 2.1(13) . 2_776
F5 P2 F5 F8 51.3(10) 2_776 2_776
F8 P2 F5 P2 45.7(11) . 2_776
F9 P2 F5 P2 -145.6(12) . 2_776
F6 P2 F5 P2 138.3(10) . 2_776
F7 P2 F5 P2 -49.2(9) . 2_776
F5 P2 F5 P2 0.000(1) 2_776 2_776
F8 P2 F7 F5 -30.3(11) . 2_776
F9 P2 F7 F5 154.4(12) . 2_776
F4 P2 F7 F5 -123.2(11) . 2_776
F5 P2 F7 F5 64.7(13) . 2_776
F9 P2 F8 F5 -173(5) . 2_776
F4 P2 F8 F5 121.7(10) . 2_776
F6 P2 F8 F5 -146.8(10) . 2_776
F5 P2 F8 F5 -53.3(12) . 2_776
F7 P2 F8 F5 28.2(11) . 2_776
C6 C1 C2 C3 0.7(6) . .
Ir1 C1 C2 C3 177.9(3) . .
C1 C2 C3 C4 -0.5(7) . .
C2 C3 C4 C5 0.4(8) . .
C3 C4 C5 C6 -0.5(7) . .
C4 C5 C6 C1 0.8(7) . .
C4 C5 C6 C7 -178.8(4) . .
C2 C1 C6 C5 -0.8(6) . .
Ir1 C1 C6 C5 -178.4(3) . .
C2 C1 C6 C7 178.7(4) . .
Ir1 C1 C6 C7 1.2(4) . .
C11 N1 C7 C8 -0.1(6) . .
Ir1 N1 C7 C8 178.0(3) . .
C11 N1 C7 C6 -179.0(3) . .
Ir1 N1 C7 C6 -0.9(4) . .
C5 C6 C7 N1 179.4(4) . .
C1 C6 C7 N1 -0.2(5) . .
C5 C6 C7 C8 0.6(6) . .
C1 C6 C7 C8 -178.9(4) . .
N1 C7 C8 C9 0.3(6) . .
C6 C7 C8 C9 179.1(4) . .
C7 C8 C9 C10 -0.4(6) . .
C7 C8 C9 C12 178.3(4) . .
C8 C9 C10 C11 0.3(6) . .
C12 C9 C10 C11 -178.4(4) . .
C7 N1 C11 C10 0.0(6) . .
Ir1 N1 C11 C10 -177.8(3) . .
C9 C10 C11 N1 -0.1(7) . .
C8 C9 C12 C17 164.4(4) . .
C10 C9 C12 C17 -17.0(6) . .
C8 C9 C12 C13 -18.2(6) . .
C10 C9 C12 C13 160.4(4) . .
C17 C12 C13 C14 3.8(7) . .
C9 C12 C13 C14 -173.7(5) . .
C12 C13 C14 C15 -0.4(8) . .
C13 C14 C15 C16 -3.4(8) . .
C13 C14 C15 C18 175.6(5) . .
C14 C15 C16 C17 3.7(7) . .
C18 C15 C16 C17 -175.2(4) . .
C15 C16 C17 C12 -0.3(7) . .
C13 C12 C17 C16 -3.4(7) . .
C9 C12 C17 C16 174.1(4) . .
C14 C15 C18 C19 145.6(5) . .
C16 C15 C18 C19 -35.5(7) . .
C14 C15 C18 C23 -36.5(7) . .
C16 C15 C18 C23 142.4(5) . .
C23 C18 C19 C20 -1.0(9) . .
C15 C18 C19 C20 177.0(5) . .
C18 C19 C20 C21 1.9(10) . .
C19 C20 C21 C22 -1.2(10) . .
C20 C21 C22 C23 -0.4(10) . .
C19 C18 C23 C22 -0.7(8) . .
C15 C18 C23 C22 -178.6(5) . .
C21 C22 C23 C18 1.4(9) . .
C29 C24 C25 C26 0.7(6) . .
Ir1 C24 C25 C26 178.3(3) . .
C24 C25 C26 C27 -1.2(7) . .
C25 C26 C27 C28 0.4(7) . .
C26 C27 C28 C29 0.9(7) . .
C27 C28 C29 C24 -1.4(6) . .
C27 C28 C29 C30 179.9(4) . .
C25 C24 C29 C28 0.6(5) . .
Ir1 C24 C29 C28 -177.4(3) . .
C25 C24 C29 C30 179.3(3) . .
Ir1 C24 C29 C30 1.4(4) . .
C34 N2 C30 C31 0.1(5) . .
Ir1 N2 C30 C31 -177.0(3) . .
C34 N2 C30 C29 179.5(3) . .
Ir1 N2 C30 C29 2.3(4) . .
C28 C29 C30 N2 176.3(3) . .
C24 C29 C30 N2 -2.4(5) . .
C28 C29 C30 C31 -4.4(6) . .
C24 C29 C30 C31 176.9(3) . .
N2 C30 C31 C32 -0.8(5) . .
C29 C30 C31 C32 179.9(3) . .
C30 C31 C32 C33 1.0(6) . .
C30 C31 C32 C35 -177.9(3) . .
C31 C32 C33 C34 -0.6(6) . .
C35 C32 C33 C34 178.3(4) . .
C30 N2 C34 C33 0.3(6) . .
Ir1 N2 C34 C33 177.2(3) . .
C32 C33 C34 N2 0.0(6) . .
C33 C32 C35 C36 28.9(5) . .
C31 C32 C35 C36 -152.2(4) . .
C33 C32 C35 C40 -148.8(4) . .
C31 C32 C35 C40 30.0(6) . .
C40 C35 C36 C37 1.3(6) . .
C32 C35 C36 C37 -176.5(4) . .
C35 C36 C37 C38 -0.1(6) . .
C36 C37 C38 C39 -1.5(6) . .
C36 C37 C38 C41 178.2(4) . .
C37 C38 C39 C40 1.8(7) . .
C41 C38 C39 C40 -177.9(4) . .
C38 C39 C40 C35 -0.6(7) . .
C36 C35 C40 C39 -1.0(6) . .
C32 C35 C40 C39 176.9(4) . .
C37 C38 C41 C42 -38.3(6) . .
C39 C38 C41 C42 141.4(4) . .
C37 C38 C41 C46 141.5(4) . .
C39 C38 C41 C46 -38.8(6) . .
C46 C41 C42 C43 -0.8(6) . .
C38 C41 C42 C43 179.0(4) . .
C41 C42 C43 C44 -0.5(7) . .
C42 C43 C44 C45 1.4(7) . .
C43 C44 C45 C46 -0.9(8) . .
C44 C45 C46 C41 -0.4(7) . .
C42 C41 C46 C45 1.3(7) . .
C38 C41 C46 C45 -178.5(4) . .
C51 N3 C47 C48 -1.2(6) . .
Ir1 N3 C47 C48 174.3(3) . .
N3 C47 C48 C49 1.0(7) . .
C47 C48 C49 C50 -0.5(7) . .
C47 C48 C49 C57 -179.0(5) . .
C48 C49 C50 C51 0.3(6) . .
C57 C49 C50 C51 178.8(4) . .
C47 N3 C51 C50 1.0(5) . .
Ir1 N3 C51 C50 -175.0(3) . .
C47 N3 C51 C52 179.3(3) . .
Ir1 N3 C51 C52 3.3(4) . .
C49 C50 C51 N3 -0.6(6) . .
C49 C50 C51 C52 -178.7(4) . .
C56 N4 C52 C53 0.0(5) . .
Ir1 N4 C52 C53 176.5(3) . .
C56 N4 C52 C51 -179.2(3) . .
Ir1 N4 C52 C51 -2.6(4) . .
N3 C51 C52 N4 -0.4(4) . .
C50 C51 C52 N4 177.8(3) . .
N3 C51 C52 C53 -179.6(4) . .
C50 C51 C52 C53 -1.3(6) . .
N4 C52 C53 C54 0.3(6) . .
C51 C52 C53 C54 179.4(4) . .
C52 C53 C54 C55 -0.2(7) . .
C52 C53 C54 C61 -177.2(5) . .
C53 C54 C55 C56 -0.2(8) . .
C61 C54 C55 C56 176.7(6) . .
C52 N4 C56 C55 -0.5(6) . .
Ir1 N4 C56 C55 -176.6(4) . .
C54 C55 C56 N4 0.6(8) . .
C48 C49 C57 C60 108.5(13) . .
C50 C49 C57 C60 -69.9(13) . .
C48 C49 C57 C60' -62.5(15) . .
C50 C49 C57 C60' 119.1(14) . .
C48 C49 C57 C59' 172.8(13) . .
C50 C49 C57 C59' -5.6(14) . .
C48 C49 C57 C59 -20.7(12) . .
C50 C49 C57 C59 160.9(11) . .
C48 C49 C57 C58' 54.2(13) . .
C50 C49 C57 C58' -124.2(12) . .
C48 C49 C57 C58 -133.7(8) . .
C50 C49 C57 C58 47.8(9) . .
C55 C54 C61 C62 -120(2) . .
C53 C54 C61 C62 56(2) . .
C55 C54 C61 C64' 165(2) . .
C53 C54 C61 C64' -18(2) . .
C55 C54 C61 C63 11.5(16) . .
C53 C54 C61 C63 -171.7(14) . .
C55 C54 C61 C63' 35.8(19) . .
C53 C54 C61 C63' -147.4(18) . .
C55 C54 C61 C62' -84.3(18) . .
C53 C54 C61 C62' 92.5(18) . .
C55 C54 C61 C64 123.9(15) . .
C53 C54 C61 C64 -59.3(16) . .
